data_7032118
loop_
_publ_author_name
'Hahn, Christine'
'Cruz, Leticia'
'Villalobos, Amanda'
'Garza, Liliana'
'Adeosun, Samuel'

_publ_section_title
;
 Synthesis, structure and catalytic activity of a gold(i) complex
 containing 1,2-bis(diphenylphosphino)benzene monoxide.
;
_journal_issue 43
_journal_name_full 'Dalton transactions (Cambridge, England : 2003)'
_journal_page_first 16300
_journal_page_last 16309
_journal_paper_doi 10.1039/c4dt02116a
_journal_volume 43
_journal_year 2014
_chemical_formula_moiety 'C30 H24 Au Cl O P2'
_chemical_formula_sum 'C30 H24 Au Cl O P2'
_chemical_formula_weight 694.85
_chemical_name_systematic
; 
 ? 
;
_space_group_IT_number 14
_symmetry_cell_setting monoclinic
_symmetry_space_group_name_Hall '-P 2ybc'
_symmetry_space_group_name_H-M 'P 1 21/c 1'
_atom_sites_solution_hydrogens geom
_atom_sites_solution_primary direct
_atom_sites_solution_secondary difmap
_audit_creation_method SHELXL-97
_cell_angle_alpha 90.00
_cell_angle_beta 96.811(2)
_cell_angle_gamma 90.00
_cell_formula_units_Z 4
_cell_length_a 8.8665(14)
_cell_length_b 30.022(5)
_cell_length_c 9.8878(16)
_cell_measurement_reflns_used 9996
_cell_measurement_temperature 150(2)
_cell_measurement_theta_max 27.94
_cell_measurement_theta_min 2.16
_cell_volume 2613.5(7)
_computing_cell_refinement 'SAINT+ ver. 6.2 (Bruker, 2001)'
_computing_data_collection 'SMART (Bruker, 1998)'
_computing_data_reduction 'SAINT+ ver. 6.2 (Bruker, 2001)'
_computing_molecular_graphics 'SHELXTL (Sheldrick, 2008)'
_computing_publication_material 'SHELXTL (Sheldrick, 2008)'
_computing_structure_refinement 'SHELXTL (Sheldrick, 2008)'
_computing_structure_solution 'SHELXTL (Sheldrick, 2008)'
_diffrn_ambient_temperature 150(2)
_diffrn_measured_fraction_theta_full 0.998
_diffrn_measured_fraction_theta_max 0.998
_diffrn_measurement_device_type 'Bruker SMART 1000 CCD area detector'
_diffrn_measurement_method 'phi and omega scans'
_diffrn_radiation_monochromator graphite
_diffrn_radiation_source 'fine-focus sealed tube'
_diffrn_radiation_type MoK\a
_diffrn_radiation_wavelength 0.71073
_diffrn_reflns_av_R_equivalents 0.0678
_diffrn_reflns_av_sigmaI/netI 0.0554
_diffrn_reflns_limit_h_max 11
_diffrn_reflns_limit_h_min -11
_diffrn_reflns_limit_k_max 38
_diffrn_reflns_limit_k_min -38
_diffrn_reflns_limit_l_max 12
_diffrn_reflns_limit_l_min -12
_diffrn_reflns_number 29185
_diffrn_reflns_theta_full 27.00
_diffrn_reflns_theta_max 27.00
_diffrn_reflns_theta_min 2.18
_exptl_absorpt_coefficient_mu 5.876
_exptl_absorpt_correction_T_max 0.4660
_exptl_absorpt_correction_T_min 0.2381
_exptl_absorpt_correction_type multi-scan
_exptl_absorpt_process_details 'SADABS (Sheldrick, 2008)'
_exptl_crystal_colour colorless
_exptl_crystal_density_diffrn 1.766
_exptl_crystal_density_meas ?
_exptl_crystal_density_method 'not measured'
_exptl_crystal_description prism
_exptl_crystal_F_000 1352
_exptl_crystal_size_max 0.32
_exptl_crystal_size_mid 0.17
_exptl_crystal_size_min 0.13
_refine_diff_density_max 0.953
_refine_diff_density_min -1.047
_refine_diff_density_rms 0.165
_refine_ls_extinction_method none
_refine_ls_goodness_of_fit_ref 1.029
_refine_ls_hydrogen_treatment constr
_refine_ls_matrix_type full
_refine_ls_number_parameters 316
_refine_ls_number_reflns 5702
_refine_ls_number_restraints 0
_refine_ls_restrained_S_all 1.029
_refine_ls_R_factor_all 0.0691
_refine_ls_R_factor_gt 0.0348
_refine_ls_shift/su_max 0.001
_refine_ls_shift/su_mean 0.000
_refine_ls_structure_factor_coef Fsqd
_refine_ls_weighting_details 'calc w=1/[\s^2^(Fo^2^)+(0.0300P)^2^+7.0000P] where P=(Fo^2^+2Fc^2^)/3'
_refine_ls_weighting_scheme calc
_refine_ls_wR_factor_gt 0.0677
_refine_ls_wR_factor_ref 0.0808
_reflns_number_gt 4053
_reflns_number_total 5702
_reflns_threshold_expression I>2\s(I)
_cod_data_source_file c4dt02116a1.cif
_cod_data_source_block llc07b
_cod_depositor_comments
;
The following automatic conversions were performed:

'_symmetry_cell_setting' value 'Monoclinic' changed to 'monoclinic'
according to
/usr/data/users/saulius/crontab/automatic-downloads/rss-feeds/RSC/lib/dictionaries/cif_core.dic
dictionary named 'cif_core.dic' version 2.4.2 from 2011-04-26.

Automatic conversion script
Id: cif_fix_values 2281 2013-09-26 08:29:07Z andrius 

 Adding full bibliography for 7032118.cif.

The following automatic conversions were performed:

'_exptl_crystal_density_meas' value 'not measured' was changed to '?'
- the value is perceived as not measured.

Automatic conversion script
Id: cif_fix_values 3008 2015-01-20 13:52:24Z robertas 
;
_cod_original_cell_volume 2613.4(7)
_cod_original_sg_symbol_Hall '-P 2ybc '
_cod_original_sg_symbol_H-M 'P 21/c'
_cod_database_code 7032118

loop_
_symmetry_equiv_pos_as_xyz
'x, y, z'
'-x, y+1/2, -z+1/2'
'-x, -y, -z'
'x, -y-1/2, z-1/2'

loop_
_atom_site_label
_atom_site_type_symbol
_atom_site_fract_x
_atom_site_fract_y
_atom_site_fract_z
_atom_site_U_iso_or_equiv
_atom_site_adp_type
_atom_site_occupancy
_atom_site_symmetry_multiplicity
_atom_site_calc_flag
_atom_site_refinement_flags
Au1 Au 0.29883(3) 0.383243(8) 0.38804(2) 0.02187(7) Uani 1 1 d .
Cl1 Cl 0.43084(18) 0.34040(5) 0.55203(16) 0.0299(3) Uani 1 1 d .
P1 P 0.17103(17) 0.42617(5) 0.22962(16) 0.0199(3) Uani 1 1 d .
P2 P -0.08928(17) 0.34463(5) 0.26699(16) 0.0215(3) Uani 1 1 d .
O1 O 0.0506(5) 0.33499(14) 0.2026(4) 0.0285(10) Uani 1 1 d .
C1 C -0.0271(6) 0.43756(19) 0.2546(6) 0.0188(12) Uani 1 1 d .
C2 C -0.1360(7) 0.40395(19) 0.2660(6) 0.0220(13) Uani 1 1 d .
C3 C -0.2854(7) 0.4161(2) 0.2759(6) 0.0242(13) Uani 1 1 d .
H3A H -0.3593 0.3934 0.2814 0.029 Uiso 1 1 calc R
C4 C -0.3297(7) 0.4603(2) 0.2780(6) 0.0267(14) Uani 1 1 d .
H4A H -0.4324 0.4678 0.2856 0.032 Uiso 1 1 calc R
C5 C -0.2235(7) 0.4931(2) 0.2688(6) 0.0275(14) Uani 1 1 d .
H5A H -0.2528 0.5235 0.2707 0.033 Uiso 1 1 calc R
C6 C -0.0739(7) 0.4821(2) 0.2570(6) 0.0264(14) Uani 1 1 d .
H6A H -0.0018 0.5052 0.2504 0.032 Uiso 1 1 calc R
C7 C 0.2592(6) 0.48115(19) 0.2306(6) 0.0209(13) Uani 1 1 d .
C8 C 0.2942(7) 0.5019(2) 0.1127(6) 0.0252(14) Uani 1 1 d .
H8A H 0.2676 0.4881 0.0268 0.030 Uiso 1 1 calc R
C9 C 0.3678(7) 0.5428(2) 0.1196(7) 0.0320(15) Uani 1 1 d .
H9A H 0.3918 0.5567 0.0385 0.038 Uiso 1 1 calc R
C10 C 0.4064(7) 0.5634(2) 0.2440(7) 0.0329(16) Uani 1 1 d .
H10A H 0.4557 0.5916 0.2482 0.039 Uiso 1 1 calc R
C11 C 0.3730(7) 0.5430(2) 0.3620(7) 0.0302(15) Uani 1 1 d .
H11A H 0.3995 0.5571 0.4475 0.036 Uiso 1 1 calc R
C12 C 0.3010(7) 0.5021(2) 0.3557(6) 0.0268(14) Uani 1 1 d .
H12A H 0.2797 0.4881 0.4374 0.032 Uiso 1 1 calc R
C13 C 0.1634(6) 0.40821(19) 0.0537(6) 0.0213(13) Uani 1 1 d .
C14 C 0.0400(7) 0.4186(2) -0.0399(6) 0.0267(14) Uani 1 1 d .
H14A H -0.0424 0.4351 -0.0120 0.032 Uiso 1 1 calc R
C15 C 0.0359(7) 0.4052(2) -0.1738(6) 0.0284(14) Uani 1 1 d .
H15A H -0.0497 0.4122 -0.2374 0.034 Uiso 1 1 calc R
C16 C 0.1571(7) 0.3813(2) -0.2164(6) 0.0306(14) Uani 1 1 d .
H16A H 0.1554 0.3725 -0.3088 0.037 Uiso 1 1 calc R
C17 C 0.2795(8) 0.3705(2) -0.1219(7) 0.0339(16) Uani 1 1 d .
H17A H 0.3620 0.3540 -0.1494 0.041 Uiso 1 1 calc R
C18 C 0.2825(7) 0.3838(2) 0.0124(6) 0.0287(13) Uani 1 1 d .
H18A H 0.3668 0.3761 0.0767 0.034 Uiso 1 1 calc R
C19 C -0.2553(7) 0.31840(19) 0.1780(6) 0.0238(13) Uani 1 1 d .
C20 C -0.2600(7) 0.3138(2) 0.0375(6) 0.0309(15) Uani 1 1 d .
H20A H -0.1783 0.3246 -0.0074 0.037 Uiso 1 1 calc R
C21 C -0.3829(8) 0.2937(2) -0.0365(7) 0.0373(17) Uani 1 1 d .
H21A H -0.3852 0.2908 -0.1325 0.045 Uiso 1 1 calc R
C22 C -0.5016(8) 0.2777(2) 0.0260(7) 0.0353(16) Uani 1 1 d .
H22A H -0.5849 0.2635 -0.0260 0.042 Uiso 1 1 calc R
C23 C -0.4995(7) 0.2824(2) 0.1658(7) 0.0347(16) Uani 1 1 d .
H23A H -0.5827 0.2721 0.2094 0.042 Uiso 1 1 calc R
C24 C -0.3757(7) 0.3023(2) 0.2418(7) 0.0300(15) Uani 1 1 d .
H24A H -0.3734 0.3049 0.3378 0.036 Uiso 1 1 calc R
C25 C -0.0748(7) 0.3257(2) 0.4422(6) 0.0233(13) Uani 1 1 d .
C26 C 0.0318(7) 0.2933(2) 0.4815(7) 0.0299(15) Uani 1 1 d .
H26A H 0.1020 0.2842 0.4215 0.036 Uiso 1 1 calc R
C27 C 0.0356(8) 0.2741(2) 0.6102(7) 0.0352(16) Uani 1 1 d .
H27A H 0.1078 0.2515 0.6374 0.042 Uiso 1 1 calc R
C28 C -0.0655(8) 0.2878(2) 0.6991(7) 0.0366(17) Uani 1 1 d .
H28A H -0.0642 0.2741 0.7859 0.044 Uiso 1 1 calc R
C29 C -0.1670(8) 0.3210(2) 0.6605(7) 0.0361(17) Uani 1 1 d .
H29A H -0.2329 0.3314 0.7228 0.043 Uiso 1 1 calc R
C30 C -0.1749(7) 0.3398(2) 0.5318(6) 0.0295(15) Uani 1 1 d .
H30A H -0.2482 0.3622 0.5049 0.035 Uiso 1 1 calc R

loop_
_atom_site_aniso_label
_atom_site_aniso_U_11
_atom_site_aniso_U_22
_atom_site_aniso_U_33
_atom_site_aniso_U_23
_atom_site_aniso_U_13
_atom_site_aniso_U_12
Au1 0.01865(11) 0.02306(12) 0.02430(12) 0.00114(11) 0.00414(8) 0.00148(11)
Cl1 0.0304(8) 0.0311(9) 0.0278(8) 0.0044(7) 0.0019(6) 0.0062(7)
P1 0.0164(8) 0.0213(8) 0.0227(8) 0.0015(6) 0.0044(6) 0.0008(6)
P2 0.0210(8) 0.0196(8) 0.0247(8) -0.0008(6) 0.0059(6) 0.0006(6)
O1 0.024(2) 0.029(2) 0.033(3) 0.001(2) 0.0095(19) 0.0009(19)
C1 0.015(3) 0.022(3) 0.021(3) 0.001(2) 0.006(2) -0.003(2)
C2 0.026(3) 0.020(3) 0.022(3) 0.003(2) 0.010(3) -0.006(3)
C3 0.020(3) 0.027(3) 0.026(3) 0.002(3) 0.003(3) -0.003(3)
C4 0.019(3) 0.034(4) 0.028(3) 0.002(3) 0.005(3) 0.004(3)
C5 0.029(4) 0.025(3) 0.029(4) 0.002(3) 0.006(3) 0.004(3)
C6 0.023(3) 0.025(3) 0.032(4) -0.003(3) 0.007(3) 0.000(3)
C7 0.013(3) 0.025(3) 0.025(3) -0.003(3) 0.002(2) 0.002(2)
C8 0.026(3) 0.023(3) 0.025(3) 0.003(3) -0.002(3) -0.001(3)
C9 0.027(4) 0.035(4) 0.033(4) 0.005(3) -0.001(3) -0.009(3)
C10 0.028(4) 0.024(4) 0.046(4) 0.000(3) 0.005(3) -0.002(3)
C11 0.026(3) 0.033(4) 0.032(4) -0.004(3) 0.006(3) 0.001(3)
C12 0.027(3) 0.033(4) 0.023(3) -0.002(3) 0.010(3) 0.001(3)
C13 0.019(3) 0.023(3) 0.023(3) -0.002(3) 0.007(2) -0.003(2)
C14 0.031(4) 0.024(3) 0.026(3) 0.001(3) 0.007(3) 0.001(3)
C15 0.029(4) 0.027(3) 0.027(4) 0.003(3) -0.002(3) 0.006(3)
C16 0.035(4) 0.036(4) 0.024(3) -0.003(3) 0.018(3) -0.007(3)
C17 0.035(4) 0.031(4) 0.039(4) -0.006(3) 0.019(3) 0.004(3)
C18 0.026(3) 0.029(3) 0.032(3) -0.003(3) 0.008(3) 0.001(3)
C19 0.029(3) 0.019(3) 0.023(3) -0.001(3) 0.000(3) -0.001(3)
C20 0.028(4) 0.039(4) 0.027(4) 0.002(3) 0.006(3) -0.010(3)
C21 0.045(4) 0.038(4) 0.028(4) 0.001(3) -0.002(3) -0.001(3)
C22 0.037(4) 0.032(4) 0.034(4) 0.002(3) -0.008(3) -0.012(3)
C23 0.025(4) 0.036(4) 0.043(4) 0.005(3) 0.001(3) -0.008(3)
C24 0.031(4) 0.032(4) 0.028(4) -0.001(3) 0.005(3) -0.006(3)
C25 0.019(3) 0.024(3) 0.027(3) 0.003(3) 0.001(3) -0.009(3)
C26 0.026(3) 0.027(3) 0.036(4) -0.002(3) 0.002(3) -0.002(3)
C27 0.037(4) 0.025(4) 0.042(4) 0.003(3) -0.002(3) -0.003(3)
C28 0.045(4) 0.032(4) 0.032(4) 0.011(3) 0.002(3) -0.005(3)
C29 0.040(4) 0.047(4) 0.022(3) 0.004(3) 0.006(3) 0.000(3)
C30 0.031(4) 0.025(3) 0.032(4) 0.001(3) -0.002(3) -0.002(3)

loop_
_atom_type_symbol
_atom_type_description
_atom_type_scat_dispersion_real
_atom_type_scat_dispersion_imag
_atom_type_scat_source
C C 0.0033 0.0016 'International Tables Vol C Tables 4.2.6.8 and 6.1.1.4'
H H 0.0000 0.0000 'International Tables Vol C Tables 4.2.6.8 and 6.1.1.4'
O O 0.0106 0.0060 'International Tables Vol C Tables 4.2.6.8 and 6.1.1.4'
P P 0.1023 0.0942 'International Tables Vol C Tables 4.2.6.8 and 6.1.1.4'
Cl Cl 0.1484 0.1585 'International Tables Vol C Tables 4.2.6.8 and 6.1.1.4'
Au Au -2.0133 8.8022 'International Tables Vol C Tables 4.2.6.8 and 6.1.1.4'

loop_
_geom_angle_atom_site_label_1
_geom_angle_atom_site_label_2
_geom_angle_atom_site_label_3
_geom_angle
P1 Au1 Cl1 179.04(6)
C13 P1 C7 103.9(3)
C13 P1 C1 104.9(3)
C7 P1 C1 104.3(3)
C13 P1 Au1 117.4(2)
C7 P1 Au1 109.68(19)
C1 P1 Au1 115.33(19)
O1 P2 C19 112.3(3)
O1 P2 C25 112.3(3)
C19 P2 C25 106.9(3)
O1 P2 C2 112.8(3)
C19 P2 C2 104.6(3)
C25 P2 C2 107.5(3)
C6 C1 C2 118.3(5)
C6 C1 P1 118.0(4)
C2 C1 P1 123.6(4)
C3 C2 C1 119.1(5)
C3 C2 P2 118.2(4)
C1 C2 P2 122.7(4)
C4 C3 C2 121.8(6)
C4 C3 H3A 119.1
C2 C3 H3A 119.1
C5 C4 C3 119.2(6)
C5 C4 H4A 120.4
C3 C4 H4A 120.4
C4 C5 C6 120.4(6)
C4 C5 H5A 119.8
C6 C5 H5A 119.8
C5 C6 C1 121.1(6)
C5 C6 H6A 119.5
C1 C6 H6A 119.5
C8 C7 C12 118.6(6)
C8 C7 P1 122.6(4)
C12 C7 P1 118.7(4)
C9 C8 C7 120.4(6)
C9 C8 H8A 119.8
C7 C8 H8A 119.8
C10 C9 C8 120.3(6)
C10 C9 H9A 119.8
C8 C9 H9A 119.8
C11 C10 C9 119.8(6)
C11 C10 H10A 120.1
C9 C10 H10A 120.1
C10 C11 C12 120.1(6)
C10 C11 H11A 120.0
C12 C11 H11A 120.0
C11 C12 C7 120.8(6)
C11 C12 H12A 119.6
C7 C12 H12A 119.6
C14 C13 C18 119.5(6)
C14 C13 P1 120.8(4)
C18 C13 P1 119.7(5)
C15 C14 C13 120.3(6)
C15 C14 H14A 119.8
C13 C14 H14A 119.8
C14 C15 C16 120.3(6)
C14 C15 H15A 119.8
C16 C15 H15A 119.8
C17 C16 C15 119.1(6)
C17 C16 H16A 120.5
C15 C16 H16A 120.5
C18 C17 C16 120.3(6)
C18 C17 H17A 119.8
C16 C17 H17A 119.8
C17 C18 C13 120.4(6)
C17 C18 H18A 119.8
C13 C18 H18A 119.8
C24 C19 C20 119.1(6)
C24 C19 P2 123.8(5)
C20 C19 P2 117.1(5)
C21 C20 C19 120.1(6)
C21 C20 H20A 120.0
C19 C20 H20A 120.0
C22 C21 C20 121.0(6)
C22 C21 H21A 119.5
C20 C21 H21A 119.5
C21 C22 C23 119.6(6)
C21 C22 H22A 120.2
C23 C22 H22A 120.2
C22 C23 C24 119.9(6)
C22 C23 H23A 120.0
C24 C23 H23A 120.0
C19 C24 C23 120.2(6)
C19 C24 H24A 119.9
C23 C24 H24A 119.9
C26 C25 C30 120.2(6)
C26 C25 P2 117.3(5)
C30 C25 P2 122.3(5)
C25 C26 C27 119.3(6)
C25 C26 H26A 120.3
C27 C26 H26A 120.3
C28 C27 C26 120.5(6)
C28 C27 H27A 119.7
C26 C27 H27A 119.7
C29 C28 C27 119.4(6)
C29 C28 H28A 120.3
C27 C28 H28A 120.3
C28 C29 C30 120.9(7)
C28 C29 H29A 119.6
C30 C29 H29A 119.6
C29 C30 C25 119.6(6)
C29 C30 H30A 120.2
C25 C30 H30A 120.2

loop_
_geom_bond_atom_site_label_1
_geom_bond_atom_site_label_2
_geom_bond_distance
Au1 P1 2.2310(15)
Au1 Cl1 2.2812(15)
P1 C13 1.815(6)
P1 C7 1.826(6)
P1 C1 1.835(6)
P2 O1 1.488(4)
P2 C19 1.804(6)
P2 C25 1.813(6)
P2 C2 1.828(6)
C1 C6 1.402(8)
C1 C2 1.411(8)
C2 C3 1.388(8)
C3 C4 1.384(8)
C3 H3A 0.9500
C4 C5 1.374(8)
C4 H4A 0.9500
C5 C6 1.385(8)
C5 H5A 0.9500
C6 H6A 0.9500
C7 C8 1.390(8)
C7 C12 1.398(8)
C8 C9 1.388(8)
C8 H8A 0.9500
C9 C10 1.383(9)
C9 H9A 0.9500
C10 C11 1.381(9)
C10 H10A 0.9500
C11 C12 1.381(9)
C11 H11A 0.9500
C12 H12A 0.9500
C13 C14 1.382(8)
C13 C18 1.387(8)
C14 C15 1.380(8)
C14 H14A 0.9500
C15 C16 1.398(9)
C15 H15A 0.9500
C16 C17 1.384(9)
C16 H16A 0.9500
C17 C18 1.383(9)
C17 H17A 0.9500
C18 H18A 0.9500
C19 C24 1.389(8)
C19 C20 1.392(8)
C20 C21 1.379(9)
C20 H20A 0.9500
C21 C22 1.369(9)
C21 H21A 0.9500
C22 C23 1.387(9)
C22 H22A 0.9500
C23 C24 1.390(9)
C23 H23A 0.9500
C24 H24A 0.9500
C25 C26 1.380(9)
C25 C30 1.392(9)
C26 C27 1.394(9)
C26 H26A 0.9500
C27 C28 1.389(10)
C27 H27A 0.9500
C28 C29 1.368(9)
C28 H28A 0.9500
C29 C30 1.386(9)
C29 H29A 0.9500
C30 H30A 0.9500

loop_
_geom_torsion_atom_site_label_1
_geom_torsion_atom_site_label_2
_geom_torsion_atom_site_label_3
_geom_torsion_atom_site_label_4
_geom_torsion
C13 P1 C1 C6 -103.7(5)
C7 P1 C1 C6 5.3(5)
Au1 P1 C1 C6 125.6(4)
C13 P1 C1 C2 73.7(5)
C7 P1 C1 C2 -177.3(5)
Au1 P1 C1 C2 -57.0(5)
C6 C1 C2 C3 1.5(9)
P1 C1 C2 C3 -175.9(4)
C6 C1 C2 P2 -179.0(4)
P1 C1 C2 P2 3.6(7)
O1 P2 C2 C3 157.1(5)
C19 P2 C2 C3 34.8(5)
C25 P2 C2 C3 -78.5(5)
O1 P2 C2 C1 -22.3(6)
C19 P2 C2 C1 -144.7(5)
C25 P2 C2 C1 102.0(5)
C1 C2 C3 C4 -1.5(9)
P2 C2 C3 C4 179.0(5)
C2 C3 C4 C5 0.6(9)
C3 C4 C5 C6 0.4(9)
C4 C5 C6 C1 -0.3(9)
C2 C1 C6 C5 -0.7(9)
P1 C1 C6 C5 176.9(5)
C13 P1 C7 C8 4.8(6)
C1 P1 C7 C8 -104.8(5)
Au1 P1 C7 C8 131.1(5)
C13 P1 C7 C12 -171.5(5)
C1 P1 C7 C12 78.9(5)
Au1 P1 C7 C12 -45.2(5)
C12 C7 C8 C9 -0.6(9)
P1 C7 C8 C9 -176.9(5)
C7 C8 C9 C10 -0.4(10)
C8 C9 C10 C11 0.7(10)
C9 C10 C11 C12 -0.1(10)
C10 C11 C12 C7 -0.9(9)
C8 C7 C12 C11 1.2(9)
P1 C7 C12 C11 177.7(5)
C7 P1 C13 C14 -88.7(5)
C1 P1 C13 C14 20.6(6)
Au1 P1 C13 C14 150.1(4)
C7 P1 C13 C18 91.3(5)
C1 P1 C13 C18 -159.5(5)
Au1 P1 C13 C18 -30.0(6)
C18 C13 C14 C15 -0.6(9)
P1 C13 C14 C15 179.4(5)
C13 C14 C15 C16 -0.6(10)
C14 C15 C16 C17 1.3(10)
C15 C16 C17 C18 -0.8(10)
C16 C17 C18 C13 -0.4(10)
C14 C13 C18 C17 1.1(9)
P1 C13 C18 C17 -178.9(5)
O1 P2 C19 C24 146.3(5)
C25 P2 C19 C24 22.7(6)
C2 P2 C19 C24 -91.1(6)
O1 P2 C19 C20 -32.9(6)
C25 P2 C19 C20 -156.5(5)
C2 P2 C19 C20 89.8(5)
C24 C19 C20 C21 0.1(10)
P2 C19 C20 C21 179.3(5)
C19 C20 C21 C22 -0.3(11)
C20 C21 C22 C23 1.0(11)
C21 C22 C23 C24 -1.5(11)
C20 C19 C24 C23 -0.7(10)
P2 C19 C24 C23 -179.9(5)
C22 C23 C24 C19 1.4(10)
O1 P2 C25 C26 -20.8(6)
C19 P2 C25 C26 102.9(5)
C2 P2 C25 C26 -145.4(5)
O1 P2 C25 C30 164.9(5)
C19 P2 C25 C30 -71.4(6)
C2 P2 C25 C30 40.3(6)
C30 C25 C26 C27 1.7(9)
P2 C25 C26 C27 -172.7(5)
C25 C26 C27 C28 -0.9(10)
C26 C27 C28 C29 -1.5(10)
C27 C28 C29 C30 3.0(11)
C28 C29 C30 C25 -2.2(10)
C26 C25 C30 C29 -0.2(9)
P2 C25 C30 C29 174.0(5)
